data_2201372
loop_
_publ_author_name
'S. Thinagar'
'D. Velmurugan'
'V. Rajakannan'
'Il-Hwan Suh'
'S. Akila'

_publ_section_title
;
 4-Chloro-2-(4-chlorophenyl)-1-formyl-1,2-dihydroquinoline
;
_journal_issue 8
_journal_name_full 'Acta Crystallographica Section E'
_journal_page_first o893
_journal_page_last o895
_journal_paper_doi 10.1107/S1600536802012588
_journal_volume 58
_journal_year 2002
_chemical_formula_iupac 'C16 H11 Cl2 N O'
_chemical_formula_moiety 'C16 H11 Cl2 N O'
_chemical_formula_sum 'C16 H11 Cl2 N O'
_chemical_formula_weight 304.16
_chemical_name_systematic
;
4-chloro-2-(4-chlorophenyl)-1-formyl-1,2-dihydroquinoline
;
_space_group_IT_number 15
_symmetry_cell_setting monoclinic
_symmetry_space_group_name_Hall '-C 2yc'
_symmetry_space_group_name_H-M 'C 1 2/c 1'
_atom_sites_solution_hydrogens geom
_atom_sites_solution_primary direct
_atom_sites_solution_secondary difmap
_audit_creation_method SHELXL-97
_cell_angle_alpha 90.00
_cell_angle_beta 110.174(13)
_cell_angle_gamma 90.00
_cell_formula_units_Z 8
_cell_length_a 13.5899(14)
_cell_length_b 14.344(4)
_cell_length_c 15.667(3)
_cell_measurement_reflns_used 25
_cell_measurement_temperature 293(2)
_cell_measurement_theta_max 24.98
_cell_measurement_theta_min 2.14
_cell_volume 2866.7(10)
_computing_cell_refinement 'CAD-4 EXPRESS'
_computing_data_collection 'CAD-4 EXPRESS (Enraf-Nonius, 1994)'
_computing_data_reduction 'XCAD4 (Harms & Wocadlo, 1995)'
_computing_molecular_graphics 'ZORTEP (Zsolnai, 1997)'
_computing_publication_material 'SHELXL97 and PARST (Nardelli, 1995)'
_computing_structure_refinement 'SHELXL97 (Sheldrick, 1997)'
_computing_structure_solution 'SHELXS97 (Sheldrick, 1997)'
_diffrn_ambient_temperature 293(2)
_diffrn_measured_fraction_theta_full 0.999
_diffrn_measured_fraction_theta_max 0.999
_diffrn_measurement_device_type 'Enraf-Nonius CAD-4'
_diffrn_measurement_method \w
_diffrn_radiation_monochromator graphite
_diffrn_radiation_source 'fine-focus sealed tube'
_diffrn_radiation_type MoK\a
_diffrn_radiation_wavelength 0.71073
_diffrn_reflns_av_R_equivalents 0.0277
_diffrn_reflns_av_sigmaI/netI 0.0551
_diffrn_reflns_limit_h_max 15
_diffrn_reflns_limit_h_min -16
_diffrn_reflns_limit_k_max 17
_diffrn_reflns_limit_k_min 0
_diffrn_reflns_limit_l_max 18
_diffrn_reflns_limit_l_min 0
_diffrn_reflns_number 2630
_diffrn_reflns_theta_full 24.98
_diffrn_reflns_theta_max 24.98
_diffrn_reflns_theta_min 2.14
_diffrn_standards_decay_% none
_diffrn_standards_interval_count 100
_diffrn_standards_number 3
_exptl_absorpt_coefficient_mu 0.446
_exptl_absorpt_correction_type none
_exptl_crystal_colour colourless
_exptl_crystal_density_diffrn 1.410
_exptl_crystal_density_method 'not measured'
_exptl_crystal_description slab
_exptl_crystal_F_000 1248
_exptl_crystal_size_max 0.19
_exptl_crystal_size_mid 0.13
_exptl_crystal_size_min 0.11
_refine_diff_density_max 0.229
_refine_diff_density_min -0.210
_refine_ls_extinction_method none
_refine_ls_goodness_of_fit_ref 1.033
_refine_ls_hydrogen_treatment constr
_refine_ls_matrix_type full
_refine_ls_number_parameters 181
_refine_ls_number_reflns 2528
_refine_ls_number_restraints 0
_refine_ls_restrained_S_all 1.033
_refine_ls_R_factor_all 0.1059
_refine_ls_R_factor_gt 0.0487
_refine_ls_shift/su_max <0.001
_refine_ls_shift/su_mean <0.001
_refine_ls_structure_factor_coef Fsqd
_refine_ls_weighting_details 'calc w = 1/[\s^2^(Fo^2^)+(0.0430P)^2^+0.9418P] where P = (Fo^2^+2Fc^2^)/3'
_refine_ls_weighting_scheme calc
_refine_ls_wR_factor_gt 0.0938
_refine_ls_wR_factor_ref 0.1135
_reflns_number_gt 1512
_reflns_number_total 2528
_reflns_threshold_expression I>2\s(I)
_cod_data_source_file ci6133.cif
_cod_data_source_block I
_cod_original_cell_volume 2866.6(10)
_cod_original_sg_symbol_H-M 'C 2/c'
_cod_database_code 2201372
_cod_database_fobs_code 2201372

loop_
_symmetry_equiv_pos_as_xyz
'x, y, z'
'-x, y, -z+1/2'
'x+1/2, y+1/2, z'
'-x+1/2, y+1/2, -z+1/2'
'-x, -y, -z'
'x, -y, z-1/2'
'-x+1/2, -y+1/2, -z'
'x+1/2, -y+1/2, z-1/2'

loop_
_atom_site_label
_atom_site_fract_x
_atom_site_fract_y
_atom_site_fract_z
_atom_site_U_iso_or_equiv
_atom_site_adp_type
_atom_site_calc_flag
_atom_site_refinement_flags
_atom_site_occupancy
_atom_site_disorder_assembly
_atom_site_disorder_group
_atom_site_type_symbol
Cl1 0.15013(8) 0.51760(6) 0.32877(7) 0.0699(3) Uani d . 1 . . Cl
Cl2 -0.00733(10) -0.05896(8) 0.38173(9) 0.1069(5) Uani d . 1 . . Cl
N1 0.29743(18) 0.25583(16) 0.28201(15) 0.0364(6) Uani d . 1 . . N
O1 0.45893(16) 0.18951(16) 0.34242(15) 0.0580(6) Uani d . 1 . . O
C1 0.2783(2) 0.2585(2) 0.36874(19) 0.0398(7) Uani d . 1 . . C
H1 0.3455 0.2468 0.4173 0.048 Uiso calc R 1 . . H
C2 0.2438(2) 0.3543(2) 0.3828(2) 0.0475(8) Uani d . 1 . . C
H2 0.2594 0.3776 0.4414 0.057 Uiso calc R 1 . . H
C3 0.1912(2) 0.4060(2) 0.3124(2) 0.0442(8) Uani d . 1 . . C
C4 0.1642(2) 0.3733(2) 0.2187(2) 0.0406(7) Uani d . 1 . . C
C5 0.0885(2) 0.4133(2) 0.1431(2) 0.0522(9) Uani d . 1 . . C
H5 0.0508 0.4649 0.1507 0.063 Uiso calc R 1 . . H
C6 0.0692(3) 0.3771(3) 0.0577(2) 0.0594(10) Uani d . 1 . . C
H6 0.0186 0.4044 0.0079 0.071 Uiso calc R 1 . . H
C7 0.1239(3) 0.3010(3) 0.0447(2) 0.0579(9) Uani d . 1 . . C
H7 0.1105 0.2774 -0.0135 0.069 Uiso calc R 1 . . H
C8 0.1990(2) 0.2594(2) 0.1185(2) 0.0466(8) Uani d . 1 . . C
H8 0.2353 0.2073 0.1099 0.056 Uiso calc R 1 . . H
C9 0.2199(2) 0.2953(2) 0.20484(19) 0.0362(7) Uani d . 1 . . C
C10 0.3907(2) 0.2245(2) 0.2792(2) 0.0450(8) Uani d . 1 . . C
H10 0.4028 0.2305 0.2246 0.054 Uiso calc R 1 . . H
C11 0.2033(2) 0.1803(2) 0.37254(19) 0.0388(7) Uani d . 1 . . C
C12 0.2364(3) 0.0892(2) 0.3755(2) 0.0568(9) Uani d . 1 . . C
H12 0.3036 0.0771 0.3753 0.068 Uiso calc R 1 . . H
C13 0.1727(3) 0.0159(2) 0.3786(3) 0.0668(11) Uani d . 1 . . C
H13 0.1966 -0.0451 0.3809 0.080 Uiso calc R 1 . . H
C14 0.0741(3) 0.0335(2) 0.3784(2) 0.0588(10) Uani d . 1 . . C
C15 0.0390(3) 0.1228(3) 0.3760(3) 0.0667(11) Uani d . 1 . . C
H15 -0.0284 0.1343 0.3760 0.080 Uiso calc R 1 . . H
C16 0.1040(3) 0.1964(2) 0.3736(2) 0.0544(9) Uani d . 1 . . C
H16 0.0802 0.2574 0.3727 0.065 Uiso calc R 1 . . H

loop_
_atom_site_aniso_label
_atom_site_aniso_U_11
_atom_site_aniso_U_22
_atom_site_aniso_U_33
_atom_site_aniso_U_12
_atom_site_aniso_U_13
_atom_site_aniso_U_23
Cl1 0.0909(7) 0.0359(5) 0.0909(7) 0.0014(5) 0.0414(6) -0.0038(5)
Cl2 0.1202(10) 0.0751(8) 0.1450(12) -0.0445(7) 0.0708(9) -0.0080(7)
N1 0.0356(14) 0.0440(15) 0.0307(14) 0.0008(12) 0.0130(11) 0.0013(11)
O1 0.0425(13) 0.0802(17) 0.0440(14) 0.0119(12) 0.0056(11) 0.0026(12)
C1 0.0444(18) 0.0450(18) 0.0291(16) -0.0005(15) 0.0114(14) 0.0017(14)
C2 0.060(2) 0.0414(19) 0.046(2) -0.0098(16) 0.0245(17) -0.0077(16)
C3 0.0489(19) 0.0343(17) 0.055(2) -0.0041(15) 0.0250(17) 0.0002(16)
C4 0.0399(17) 0.0396(18) 0.0436(19) -0.0057(15) 0.0163(15) 0.0055(15)
C5 0.0451(19) 0.0462(19) 0.064(2) 0.0033(16) 0.0166(18) 0.0128(18)
C6 0.048(2) 0.067(2) 0.052(2) -0.0021(19) 0.0018(18) 0.015(2)
C7 0.060(2) 0.067(2) 0.038(2) -0.008(2) 0.0059(18) 0.0027(18)
C8 0.0466(19) 0.050(2) 0.039(2) -0.0001(16) 0.0103(16) -0.0003(16)
C9 0.0316(16) 0.0406(17) 0.0354(17) -0.0046(14) 0.0102(14) 0.0067(14)
C10 0.043(2) 0.053(2) 0.040(2) -0.0038(17) 0.0146(17) -0.0022(16)
C11 0.0468(19) 0.0404(18) 0.0329(17) 0.0050(15) 0.0186(14) 0.0037(14)
C12 0.064(2) 0.047(2) 0.073(2) 0.0075(18) 0.042(2) -0.0007(18)
C13 0.090(3) 0.0340(19) 0.094(3) -0.001(2) 0.054(2) -0.0045(19)
C14 0.071(3) 0.050(2) 0.064(2) -0.0173(19) 0.035(2) -0.0023(18)
C15 0.049(2) 0.064(3) 0.094(3) 0.003(2) 0.035(2) 0.015(2)
C16 0.055(2) 0.0411(19) 0.073(3) 0.0086(17) 0.030(2) 0.0101(17)

loop_
_atom_type_symbol
_atom_type_description
_atom_type_scat_dispersion_real
_atom_type_scat_dispersion_imag
_atom_type_scat_source
C C 0.0033 0.0016 'International Tables Vol C Tables 4.2.6.8 and 6.1.1.4'
H H 0.0000 0.0000 'International Tables Vol C Tables 4.2.6.8 and 6.1.1.4'
Cl Cl 0.1484 0.1585 'International Tables Vol C Tables 4.2.6.8 and 6.1.1.4'
N N 0.0061 0.0033 'International Tables Vol C Tables 4.2.6.8 and 6.1.1.4'
O O 0.0106 0.0060 'International Tables Vol C Tables 4.2.6.8 and 6.1.1.4'

loop_
_geom_angle_atom_site_label_1
_geom_angle_atom_site_label_2
_geom_angle_atom_site_label_3
_geom_angle
_geom_angle_publ_flag
C10 N1 C9 122.1(2) ?
C10 N1 C1 120.1(2) ?
C9 N1 C1 117.5(2) yes
N1 C1 C2 108.9(2) ?
N1 C1 C11 110.5(2) ?
C2 C1 C11 114.9(2) ?
N1 C1 H1 107.4 ?
C2 C1 H1 107.4 ?
C11 C1 H1 107.4 ?
C3 C2 C1 120.2(3) ?
C3 C2 H2 119.9 ?
C1 C2 H2 119.9 ?
C2 C3 C4 122.4(3) ?
C2 C3 Cl1 120.2(3) ?
C4 C3 Cl1 117.4(2) ?
C5 C4 C9 118.3(3) ?
C5 C4 C3 125.1(3) yes
C9 C4 C3 116.6(3) ?
C6 C5 C4 120.4(3) ?
C6 C5 H5 119.8 ?
C4 C5 H5 119.8 ?
C7 C6 C5 120.9(3) ?
C7 C6 H6 119.6 ?
C5 C6 H6 119.6 ?
C6 C7 C8 120.0(3) ?
C6 C7 H7 120.0 ?
C8 C7 H7 120.0 ?
C9 C8 C7 119.9(3) ?
C9 C8 H8 120.0 ?
C7 C8 H8 120.0 ?
C8 C9 C4 120.5(3) ?
C8 C9 N1 121.8(3) yes
C4 C9 N1 117.8(3) ?
O1 C10 N1 124.9(3) yes
O1 C10 H10 117.5 ?
N1 C10 H10 117.5 ?
C16 C11 C12 118.0(3) ?
C16 C11 C1 123.2(3) ?
C12 C11 C1 118.7(3) ?
C13 C12 C11 121.6(3) ?
C13 C12 H12 119.2 ?
C11 C12 H12 119.2 ?
C14 C13 C12 119.3(3) ?
C14 C13 H13 120.4 ?
C12 C13 H13 120.4 ?
C15 C14 C13 120.6(3) ?
C15 C14 Cl2 119.8(3) ?
C13 C14 Cl2 119.5(3) ?
C14 C15 C16 119.8(3) ?
C14 C15 H15 120.1 ?
C16 C15 H15 120.1 ?
C11 C16 C15 120.7(3) ?
C11 C16 H16 119.7 ?
C15 C16 H16 119.7 ?

loop_
_geom_bond_atom_site_label_1
_geom_bond_atom_site_label_2
_geom_bond_site_symmetry_2
_geom_bond_distance
_geom_bond_publ_flag
Cl1 C3 . 1.743(3) ?
Cl2 C14 . 1.740(3) ?
N1 C10 . 1.359(4) yes
N1 C9 . 1.419(3) ?
N1 C1 . 1.469(3) ?
O1 C10 . 1.208(3) yes
C1 C2 . 1.494(4) ?
C1 C11 . 1.530(4) ?
C1 H1 . 0.98 ?
C2 C3 . 1.316(4) ?
C2 H2 . 0.93 ?
C3 C4 . 1.463(4) ?
C4 C5 . 1.397(4) ?
C4 C9 . 1.408(4) ?
C5 C6 . 1.375(4) ?
C5 H5 . 0.93 ?
C6 C7 . 1.374(5) ?
C6 H6 . 0.93 ?
C7 C8 . 1.385(4) ?
C7 H7 . 0.93 ?
C8 C9 . 1.383(4) ?
C8 H8 . 0.93 ?
C10 H10 . 0.93 ?
C11 C16 . 1.374(4) ?
C11 C12 . 1.378(4) ?
C12 C13 . 1.374(4) ?
C12 H12 . 0.93 ?
C13 C14 . 1.363(5) ?
C13 H13 . 0.93 ?
C14 C15 . 1.362(5) ?
C15 C16 . 1.386(4) ?
C15 H15 . 0.93 ?
C16 H16 . 0.93 ?

loop_
_geom_hbond_atom_site_label_D
_geom_hbond_atom_site_label_H
_geom_hbond_atom_site_label_A
_geom_hbond_site_symmetry_A
_geom_hbond_distance_DH
_geom_hbond_distance_HA
_geom_hbond_distance_DA
_geom_hbond_angle_DHA
_geom_hbond_publ_flag
C1 H1 O1 1_555 0.98 2.38 2.806(4) 105 yes
C5 H5 Cl1 1_555 0.93 2.75 3.118(3) 104 yes
C7 H7 O1 8_455 0.93 2.52 3.192(4) 129 yes
C10 H10 O1 2_655 0.93 2.52 3.278(4) 139 yes

loop_
_geom_torsion_atom_site_label_1
_geom_torsion_atom_site_label_2
_geom_torsion_atom_site_label_3
_geom_torsion_atom_site_label_4
_geom_torsion
_geom_torsion_publ_flag
C10 N1 C1 C2 126.8(3) ?
C9 N1 C1 C2 -47.1(3) ?
C10 N1 C1 C11 -106.1(3) ?
C9 N1 C1 C11 79.9(3) ?
N1 C1 C2 C3 30.3(4) ?
C11 C1 C2 C3 -94.2(3) ?
C1 C2 C3 C4 0.1(5) ?
C1 C2 C3 Cl1 179.6(2) ?
C2 C3 C4 C5 163.4(3) ?
Cl1 C3 C4 C5 -16.1(4) ?
C2 C3 C4 C9 -16.8(4) ?
Cl1 C3 C4 C9 163.7(2) ?
C9 C4 C5 C6 0.1(4) ?
C3 C4 C5 C6 179.9(3) ?
C4 C5 C6 C7 0.0(5) ?
C5 C6 C7 C8 0.5(5) ?
C6 C7 C8 C9 -1.0(5) ?
C7 C8 C9 C4 1.0(4) ?
C7 C8 C9 N1 -178.9(3) ?
C5 C4 C9 C8 -0.6(4) ?
C3 C4 C9 C8 179.6(3) ?
C5 C4 C9 N1 179.4(2) ?
C3 C4 C9 N1 -0.5(4) ?
C10 N1 C9 C8 39.7(4) ?
C1 N1 C9 C8 -146.5(3) ?
C10 N1 C9 C4 -140.3(3) ?
C1 N1 C9 C4 33.5(3) ?
C9 N1 C10 O1 -179.2(3) yes
C1 N1 C10 O1 7.1(4) ?
N1 C1 C11 C16 -113.4(3) ?
C2 C1 C11 C16 10.4(4) yes
N1 C1 C11 C12 66.9(3) ?
C2 C1 C11 C12 -169.3(3) ?
C16 C11 C12 C13 0.5(5) ?
C1 C11 C12 C13 -179.8(3) ?
C11 C12 C13 C14 0.4(6) ?
C12 C13 C14 C15 -0.7(6) ?
C12 C13 C14 Cl2 179.7(3) ?
C13 C14 C15 C16 0.2(6) ?
Cl2 C14 C15 C16 179.8(3) ?
C12 C11 C16 C15 -1.0(5) ?
C1 C11 C16 C15 179.3(3) ?
C14 C15 C16 C11 0.7(5) ?
